data_7043457
loop_
_publ_author_name
'Naskar, Barnali'
'Modak, Ritwik'
'Maiti, Dilip K.'
'Drew, Michael G.B'
'Bauza, Antonio'
'Frontera, Antonio'
'Das Mukhopadhyay, Chitrangada'
'Mishra, Snehasis'
'Das Saha, Krishna'
'Goswami, Sanchita'

_publ_section_title
;
 A Schiff base platform: structures, sensing of Zn(II), PPi in aqueous
 medium and anticancer activity
;
_journal_name_full 'Dalton Trans.'
_journal_paper_doi 10.1039/C7DT01932G
_journal_year 2017
_chemical_formula_sum 'C40 H48 I2 N6 O8 Zn2'
_chemical_formula_weight 1125.38
_space_group_crystal_system tetragonal
_space_group_IT_number 142
_space_group_name_Hall '-I 4bd 2c'
_space_group_name_H-M_alt 'I 41/a c d'
_symmetry_space_group_name_Hall '-I 4bd 2c'
_symmetry_space_group_name_H-M 'I 41/a c d :2'
_atom_sites_solution_hydrogens geom
_audit_creation_method SHELXL-2016/6
_audit_update_record
;
2017-06-19 deposited with the CCDC.
2017-06-27 downloaded from the CCDC.
;
_cell_angle_alpha 90
_cell_angle_beta 90
_cell_angle_gamma 90
_cell_formula_units_Z 8
_cell_length_a 17.5829(8)
_cell_length_b 17.5829(8)
_cell_length_c 27.888(3)
_cell_measurement_reflns_used 9763
_cell_measurement_temperature 150(2)
_cell_measurement_theta_max 30.00
_cell_measurement_theta_min 3.73
_cell_volume 8621.8(11)
_computing_cell_refinement 'Crysalis, Oxford Diffraction'
_computing_data_collection 'Crysalis, Oxford Diffraction'
_computing_data_reduction 'Crysalis, Oxford Diffraction'
_computing_molecular_graphics PLATON(Spek,2004)
_computing_publication_material 'SHELXL, PLATON, WINGX (Ferrugia, 2012)'
_computing_structure_refinement 'SHELXL-2016/6 (Sheldrick, 2016)'
_computing_structure_solution 'SHELXS (Sheldrick, 2008)'
_diffrn_ambient_temperature 150(2)
_diffrn_measured_fraction_theta_full 0.985
_diffrn_measured_fraction_theta_max 0.988
_diffrn_measurement_device_type 'Oxford Diffaction X-Calibor System'
_diffrn_measurement_method '321 frames, counting time 10 s.'
_diffrn_radiation_monochromator graphite
_diffrn_radiation_source 'fine-focus sealed tube'
_diffrn_radiation_type MoK\a
_diffrn_radiation_wavelength 0.71073
_diffrn_reflns_av_R_equivalents 0.0548
_diffrn_reflns_av_unetI/netI 0.0650
_diffrn_reflns_Laue_measured_fraction_full 0.985
_diffrn_reflns_Laue_measured_fraction_max 0.988
_diffrn_reflns_limit_h_max 24
_diffrn_reflns_limit_h_min -2
_diffrn_reflns_limit_k_max 17
_diffrn_reflns_limit_k_min -20
_diffrn_reflns_limit_l_max 16
_diffrn_reflns_limit_l_min -39
_diffrn_reflns_number 9763
_diffrn_reflns_point_group_measured_fraction_full 0.985
_diffrn_reflns_point_group_measured_fraction_max 0.988
_diffrn_reflns_theta_full 25.242
_diffrn_reflns_theta_max 29.999
_diffrn_reflns_theta_min 3.730
_diffrn_standards_decay_% n/a
_diffrn_standards_interval_count n/a
_diffrn_standards_interval_time n/a
_exptl_absorpt_coefficient_mu 2.602
_exptl_absorpt_correction_T_max 1.000
_exptl_absorpt_correction_T_min 0.863
_exptl_absorpt_correction_type empirical
_exptl_absorpt_process_details 'ABSPACK, Oxford Diffraction Ltd'
_exptl_crystal_colour 'dark yellow'
_exptl_crystal_density_diffrn 1.734
_exptl_crystal_description block
_exptl_crystal_F_000 4480
_exptl_crystal_size_max 0.18
_exptl_crystal_size_mid 0.16
_exptl_crystal_size_min 0.16
_refine_diff_density_max 0.482
_refine_diff_density_min -0.827
_refine_diff_density_rms 0.121
_refine_ls_extinction_method none
_refine_ls_goodness_of_fit_ref 1.059
_refine_ls_hydrogen_treatment constr
_refine_ls_matrix_type full
_refine_ls_number_parameters 134
_refine_ls_number_reflns 3117
_refine_ls_number_restraints 0
_refine_ls_restrained_S_all 1.059
_refine_ls_R_factor_all 0.0896
_refine_ls_R_factor_gt 0.0514
_refine_ls_shift/su_max 0.001
_refine_ls_shift/su_mean 0.000
_refine_ls_structure_factor_coef Fsqd
_refine_ls_weighting_details 'w=1/[\s^2^(Fo^2^)+(0.0328P)^2^] where P=(Fo^2^+2Fc^2^)/3'
_refine_ls_weighting_scheme calc
_refine_ls_wR_factor_gt 0.0905
_refine_ls_wR_factor_ref 0.1008
_reflns_Friedel_coverage 0.000
_reflns_number_gt 2090
_reflns_number_total 3117
_reflns_threshold_expression 'I > 2\s(I)'
_cod_data_source_file c7dt01932g2.cif
_cod_data_source_block Complex1c
_cod_database_code 7043457
_shelx_shelxl_version_number 2016/6
_shelx_space_group_comment
;
The symmetry employed for this shelxl refinement is uniquely defined
by the following loop, which should always be used as a source of
symmetry information in preference to the above space-group names.
They are only intended as comments.
;

loop_
_space_group_symop_operation_xyz
'x, y, z'
'-x+1/2, -y, z+1/2'
'-y+1/4, x+3/4, z+1/4'
'y+1/4, -x+1/4, z+3/4'
'-x+1/2, y, -z'
'x, -y, -z+1/2'
'y+1/4, x+3/4, -z+3/4'
'-y+1/4, -x+1/4, -z+1/4'
'x+1/2, y+1/2, z+1/2'
'-x+1, -y+1/2, z+1'
'-y+3/4, x+5/4, z+3/4'
'y+3/4, -x+3/4, z+5/4'
'-x+1, y+1/2, -z+1/2'
'x+1/2, -y+1/2, -z+1'
'y+3/4, x+5/4, -z+5/4'
'-y+3/4, -x+3/4, -z+3/4'
'-x, -y, -z'
'x-1/2, y, -z-1/2'
'y-1/4, -x-3/4, -z-1/4'
'-y-1/4, x-1/4, -z-3/4'
'x-1/2, -y, z'
'-x, y, z-1/2'
'-y-1/4, -x-3/4, z-3/4'
'y-1/4, x-1/4, z-1/4'
'-x+1/2, -y+1/2, -z+1/2'
'x, y+1/2, -z'
'y+1/4, -x-1/4, -z+1/4'
'-y+1/4, x+1/4, -z-1/4'
'x, -y+1/2, z+1/2'
'-x+1/2, y+1/2, z'
'-y+1/4, -x-1/4, z-1/4'
'y+1/4, x+1/4, z+1/4'

loop_
_atom_site_label
_atom_site_type_symbol
_atom_site_fract_x
_atom_site_fract_y
_atom_site_fract_z
_atom_site_U_iso_or_equiv
_atom_site_adp_type
_atom_site_occupancy
_atom_site_site_symmetry_order
_atom_site_calc_flag
_atom_site_refinement_flags_posn
_atom_site_refinement_flags_adp
_atom_site_refinement_flags_occupancy
Zn1 Zn 0.41070(2) 0.33930(2) 0.375000 0.02150(15) Uani 1 2 d S T P
I2 I 0.30329(2) 0.44671(2) 0.375000 0.04293(15) Uani 1 2 d S T P
O1 O 0.49003(13) 0.35089(15) 0.42517(10) 0.0234(6) Uani 1 1 d . . .
C12 C 0.4798(2) 0.35150(19) 0.47162(14) 0.0197(8) Uani 1 1 d . . .
C13 C 0.5322(2) 0.3931(2) 0.50070(15) 0.0251(9) Uani 1 1 d . . .
C14 C 0.5261(2) 0.3966(3) 0.54934(17) 0.0392(11) Uani 1 1 d . . .
H14 H 0.561515 0.423951 0.567098 0.047 Uiso 1 1 calc R U .
C15 C 0.4663(3) 0.3590(3) 0.57260(18) 0.0521(14) Uani 1 1 d . . .
H15 H 0.461592 0.361260 0.605781 0.062 Uiso 1 1 calc R U .
C16 C 0.4150(3) 0.3187(3) 0.54572(17) 0.0455(12) Uani 1 1 d . . .
H16 H 0.375693 0.293467 0.561292 0.055 Uiso 1 1 calc R U .
C17 C 0.4197(2) 0.3142(2) 0.49545(15) 0.0262(9) Uani 1 1 d . . .
C18 C 0.3615(2) 0.2730(2) 0.46975(16) 0.0276(9) Uani 1 1 d . . .
H18 H 0.325650 0.247850 0.488488 0.033 Uiso 1 1 calc R U .
N19 N 0.35331(16) 0.26686(17) 0.42465(12) 0.0226(7) Uani 1 1 d . . .
C20 C 0.2877(2) 0.2248(2) 0.40630(16) 0.0275(9) Uani 1 1 d . . .
H20A H 0.270570 0.248739 0.376879 0.033 Uiso 1 1 calc R U .
H20B H 0.246681 0.228274 0.429430 0.033 Uiso 1 1 calc R U .
C21 C 0.30412(19) 0.1418(2) 0.39641(16) 0.0279(9) Uani 1 1 d . . .
H21A H 0.300860 0.113432 0.426155 0.033 Uiso 1 1 calc R U .
H21B H 0.265923 0.121966 0.374674 0.033 Uiso 1 1 calc R U .
N2 N 0.38080(15) 0.13080(15) 0.375000 0.0174(8) Uani 1 2 d S T P
H22A H 0.415793 0.138028 0.397606 0.021 Uiso 0.5 1 calc R U P
H22B H 0.388031 0.165794 0.352395 0.021 Uiso 0.5 1 calc R U P
O2 O 0.58789(15) 0.42942(16) 0.47425(11) 0.0327(7) Uani 1 1 d . . .
C10 C 0.6385(2) 0.4781(3) 0.49997(18) 0.0413(12) Uani 1 1 d . . .
H10A H 0.609658 0.515662 0.517111 0.062 Uiso 1 1 calc R U .
H10B H 0.672136 0.502931 0.477820 0.062 Uiso 1 1 calc R U .
H10C H 0.667721 0.448494 0.522253 0.062 Uiso 1 1 calc R U .

loop_
_atom_site_aniso_label
_atom_site_aniso_U_11
_atom_site_aniso_U_22
_atom_site_aniso_U_33
_atom_site_aniso_U_23
_atom_site_aniso_U_13
_atom_site_aniso_U_12
Zn1 0.02286(19) 0.02286(19) 0.0188(3) -0.00400(19) -0.00400(19) 0.0005(2)
I2 0.04225(17) 0.04225(17) 0.0443(3) -0.01770(16) -0.01770(16) 0.02334(17)
O1 0.0201(12) 0.0331(15) 0.0169(15) -0.0031(12) -0.0025(11) -0.0046(10)
C12 0.0242(17) 0.0182(17) 0.017(2) -0.0022(15) -0.0002(16) 0.0048(14)
C13 0.024(2) 0.029(2) 0.022(2) -0.0062(17) -0.0039(17) 0.0011(15)
C14 0.040(3) 0.048(3) 0.029(3) -0.012(2) -0.006(2) -0.003(2)
C15 0.058(3) 0.082(4) 0.016(3) -0.010(2) -0.003(2) -0.022(3)
C16 0.047(3) 0.065(3) 0.025(3) 0.000(2) 0.008(2) -0.020(2)
C17 0.0254(19) 0.031(2) 0.022(2) -0.0041(17) 0.0000(17) -0.0025(15)
C18 0.024(2) 0.033(2) 0.025(2) -0.0039(18) 0.0057(17) -0.0024(16)
N19 0.0153(14) 0.0271(16) 0.025(2) -0.0052(15) 0.0026(14) -0.0033(12)
C20 0.0157(17) 0.037(2) 0.030(2) -0.0102(19) 0.0018(16) -0.0007(15)
C21 0.0202(18) 0.032(2) 0.032(2) -0.0020(18) 0.0017(17) -0.0045(15)
N2 0.0176(11) 0.0176(11) 0.017(2) 0.0023(13) -0.0023(13) -0.0011(15)
O2 0.0298(15) 0.0393(16) 0.0288(17) -0.0091(13) -0.0038(13) -0.0129(12)
C10 0.038(2) 0.041(3) 0.044(3) -0.014(2) -0.013(2) -0.0105(19)

loop_
_atom_type_symbol
_atom_type_description
_atom_type_scat_dispersion_real
_atom_type_scat_dispersion_imag
_atom_type_scat_source
C C 0.0033 0.0016 'International Tables Vol C Tables 4.2.6.8 and 6.1.1.4'
H H 0.0000 0.0000 'International Tables Vol C Tables 4.2.6.8 and 6.1.1.4'
N N 0.0061 0.0033 'International Tables Vol C Tables 4.2.6.8 and 6.1.1.4'
O O 0.0106 0.0060 'International Tables Vol C Tables 4.2.6.8 and 6.1.1.4'
Zn Zn 0.2839 1.4301 'International Tables Vol C Tables 4.2.6.8 and 6.1.1.4'
I I -0.4742 1.8119 'International Tables Vol C Tables 4.2.6.8 and 6.1.1.4'

loop_
_geom_angle_atom_site_label_1
_geom_angle_atom_site_label_2
_geom_angle_atom_site_label_3
_geom_angle
_geom_angle_site_symmetry_1
_geom_angle_site_symmetry_3
O1 Zn1 O1 129.82(15) . 16
O1 Zn1 N19 89.39(12) . 16
O1 Zn1 N19 86.35(12) 16 16
O1 Zn1 N19 86.35(12) . .
O1 Zn1 N19 89.39(12) 16 .
N19 Zn1 N19 169.94(16) 16 .
O1 Zn1 I2 115.09(7) . .
O1 Zn1 I2 115.09(8) 16 .
N19 Zn1 I2 95.03(8) 16 .
N19 Zn1 I2 95.03(8) . .
C12 O1 Zn1 127.0(2) . .
O1 C12 C17 124.5(3) . .
O1 C12 C13 118.5(3) . .
C17 C12 C13 117.0(4) . .
C14 C13 O2 124.6(4) . .
C14 C13 C12 122.4(4) . .
O2 C13 C12 113.0(3) . .
C13 C14 C15 120.0(4) . .
C13 C14 H14 120.0 . .
C15 C14 H14 120.0 . .
C16 C15 C14 119.0(5) . .
C16 C15 H15 120.5 . .
C14 C15 H15 120.5 . .
C15 C16 C17 122.5(4) . .
C15 C16 H16 118.8 . .
C17 C16 H16 118.8 . .
C16 C17 C12 119.1(4) . .
C16 C17 C18 118.8(4) . .
C12 C17 C18 122.1(4) . .
N19 C18 C17 127.8(4) . .
N19 C18 H18 116.1 . .
C17 C18 H18 116.1 . .
C18 N19 C20 118.6(3) . .
C18 N19 Zn1 122.6(3) . .
C20 N19 Zn1 116.6(3) . .
N19 C20 C21 113.6(3) . .
N19 C20 H20A 108.8 . .
C21 C20 H20A 108.8 . .
N19 C20 H20B 108.8 . .
C21 C20 H20B 108.8 . .
H20A C20 H20B 107.7 . .
N2 C21 C20 111.8(3) . .
N2 C21 H21A 109.3 . .
C20 C21 H21A 109.3 . .
N2 C21 H21B 109.3 . .
C20 C21 H21B 109.3 . .
H21A C21 H21B 107.9 . .
C21 N2 C21 113.4(4) . 7_545
C21 N2 H22A 108.9 . .
C21 N2 H22A 108.9 7_545 .
C21 N2 H22B 108.9 . .
C21 N2 H22B 108.9 7_545 .
H22A N2 H22B 107.7 . .
C13 O2 C10 116.7(3) . .
O2 C10 H10A 109.5 . .
O2 C10 H10B 109.5 . .
H10A C10 H10B 109.5 . .
O2 C10 H10C 109.5 . .
H10A C10 H10C 109.5 . .
H10B C10 H10C 109.5 . .

loop_
_geom_bond_atom_site_label_1
_geom_bond_atom_site_label_2
_geom_bond_distance
_geom_bond_site_symmetry_2
Zn1 O1 1.986(3) .
Zn1 O1 1.986(3) 16
Zn1 N19 2.135(3) 16
Zn1 N19 2.135(3) .
Zn1 I2 2.6710(7) .
O1 C12 1.308(5) .
C12 C17 1.410(5) .
C12 C13 1.430(5) .
C13 C14 1.362(6) .
C13 O2 1.381(5) .
C14 C15 1.401(7) .
C14 H14 0.9300 .
C15 C16 1.369(6) .
C15 H15 0.9300 .
C16 C17 1.407(6) .
C16 H16 0.9300 .
C17 C18 1.445(5) .
C18 N19 1.270(5) .
C18 H18 0.9300 .
N19 C20 1.462(4) .
C20 C21 1.513(5) .
C20 H20A 0.9700 .
C20 H20B 0.9700 .
C21 N2 1.487(4) .
C21 H21A 0.9700 .
C21 H21B 0.9700 .
N2 H22A 0.8900 .
N2 H22B 0.8900 .
O2 C10 1.428(4) .
C10 H10A 0.9600 .
C10 H10B 0.9600 .
C10 H10C 0.9600 .

loop_
_geom_hbond_atom_site_label_D
_geom_hbond_atom_site_label_H
_geom_hbond_atom_site_label_A
_geom_hbond_distance_DH
_geom_hbond_distance_HA
_geom_hbond_distance_DA
_geom_hbond_angle_DHA
_geom_hbond_site_symmetry_A
N2 H22A O1 0.89 1.84 2.687(4) 159.3 10_554
N2 H22A O1 0.89 1.84 2.687(4) 159.3 10_554
